data_7151496
loop_
_publ_author_name
'Wiklund, Per'
'Romero, Ivan'
'Bergman, Jan'

_publ_section_title
;
 Products from dehydration of dicarboxylic acids derived from
 anthranilic acid
;
_journal_issue 19
_journal_name_full 'Organic &amp;  Biomolecular Chemistry'
_journal_page_first 3396
_journal_paper_doi 10.1039/b306032b
_journal_volume 1
_journal_year 2003
_chemical_compound_source
;
Per Wiklund: Organic Chemistry CNT Biosciences, Karolinska Institute,
Novum 141 57 Huddinge, Sweden
;
_chemical_formula_moiety 'C12 H6 F5 N O4 '
_chemical_formula_sum 'C12 H6 F5 N O4'
_chemical_formula_weight 323.173
_chemical_name_common
;(()3a-Pentafluoroethyl-3,4-dioxa-9b-aza-
cyclopenta(a)naphthalene-2,5-dione
;
_chemical_name_systematic
;
(()3a-Pentafluoroethyl-3,4-dioxa-9b-aza-cyclopenta[a]naphthalene-2,5-dione
;
_space_group_IT_number 14
_symmetry_cell_setting monoclinic
_symmetry_space_group_name_Hall '-P 2ybc'
_symmetry_space_group_name_H-M 'P 1 21/c 1'
_atom_sites_solution_hydrogens geom
_atom_sites_solution_primary direct
_atom_sites_solution_secondary difmap
_audit_creation_method maXus
_cell_angle_alpha 90(1)
_cell_angle_beta 108.30(1)
_cell_angle_gamma 90(1)
_cell_formula_units_Z 4
_cell_length_a 10.323(1)
_cell_length_b 8.328(1)
_cell_length_c 15.665(1)
_cell_measurement_temperature 298
_cell_volume 1278.6(2)
_computing_data_collection KappaCCD
_computing_data_reduction 'Denzo and Scalepak (Otwinowski & Minor, 1997)'
_computing_molecular_graphics 'Ortep (Johnson, 1976)'
_computing_publication_material 'maxus(Mackay et al., 1999)'
_computing_structure_refinement 'maxus(Mackay et al., 1999)'
_computing_structure_solution 'SIR92 (Altomare et al., 1994)'
_diffrn_measurement_device KappaCCD
_diffrn_radiation_source 'fine-focus sealed tube'
_diffrn_radiation_type ' MoK\a'
_diffrn_reflns_av_R_equivalents 0.029
_diffrn_reflns_limit_h_max 13
_diffrn_reflns_limit_h_min -13
_diffrn_reflns_limit_k_max 10
_diffrn_reflns_limit_k_min -10
_diffrn_reflns_limit_l_max 20
_diffrn_reflns_limit_l_min -20
_diffrn_reflns_number 5003
_diffrn_reflns_theta_max 27.50
_exptl_absorpt_coefficient_mu 0.17
_exptl_absorpt_correction_type none
_exptl_crystal_colour Colourless
_exptl_crystal_density_diffrn 1.679
_exptl_crystal_density_method 'not measured'
_exptl_crystal_description rod
_exptl_crystal_F_000 648
_exptl_crystal_size_max 0.23
_exptl_crystal_size_mid 0.14
_exptl_crystal_size_min 0.11
_refine_diff_density_max 0.40
_refine_diff_density_min -0.31
_refine_diff_density_rms 0.05
_refine_ls_extinction_coef 16267(1410)
_refine_ls_extinction_method Zachariasen
_refine_ls_goodness_of_fit_all 2.455
_refine_ls_goodness_of_fit_gt 1.554
_refine_ls_goodness_of_fit_ref 1.554
_refine_ls_hydrogen_treatment refxyz
_refine_ls_matrix_type full
_refine_ls_number_parameters 200
_refine_ls_number_reflns 1148
_refine_ls_R_factor_all 0.138
_refine_ls_R_factor_gt 0.050
_refine_ls_shift/su_max 0.000
_refine_ls_shift/su_mean 0.000
_refine_ls_structure_factor_coef F
_refine_ls_weighting_details ' w = 1 / ( s^2^(Fo^2^) + 0.03000 * Fo^2^)'
_refine_ls_weighting_scheme sigma
_refine_ls_wR_factor_all 0.172
_refine_ls_wR_factor_gt 0.060
_refine_ls_wR_factor_ref 0.060
_reflns_d_resolution_high 0.63
_reflns_d_resolution_low 1.93
_reflns_limit_h_max 13
_reflns_limit_h_min 0
_reflns_limit_k_max 10
_reflns_limit_k_min 0
_reflns_limit_l_max 13
_reflns_limit_l_min -4
_reflns_number_gt 1148
_reflns_number_total 2851
_reflns_threshold_expression 'I> 4.00 sigma(I)'
_cod_data_source_file b306032b.txt
_cod_data_source_block 3a-Pentafluoroethyl-3,4-dioxa-9b-aza-benz[e]indene-2,5-dione
_cod_depositor_comments
;
The following automatic conversions were performed:
'_symmetry_cell_setting' value 'Monoclinic' changed to 'monoclinic'
according to '/home/saulius/struct/CIF-dictionaries/cif_core.dic'
dictionary named 'cif_core.dic' version 2.4.1 from 2010-06-29.

Automatic conversion script
Id: cif_fix_enum 1527 2010-12-29 10:47:43Z saulius 

The following automatic conversions were performed:

'_atom_site_adp_type' tag value 'Uij' was replaced with 'Uani' value
22 times.

Automatic conversion script
Id: cif_fix_values 1646 2011-03-28 12:23:43Z adriana 
;
_cod_original_sg_symbol_H-M 'P 21/c        '
_cod_original_formula_sum 'C12 H6 F5 N O4 '
_cod_database_code 7151496

loop_
_symmetry_equiv_pos_as_xyz
+X,+Y,+Z
-X,-Y,-Z
'-X,+Y+ 1/2,-Z+ 1/2'
'+X,-Y+ 1/2,+Z+ 1/2'

loop_
_atom_site_label
_atom_site_fract_x
_atom_site_fract_y
_atom_site_fract_z
_atom_site_U_iso_or_equiv
_atom_site_occupancy
_atom_site_adp_type
F16 0.4351(2) 0.1109(2) 0.4307(1) 0.106(1) 1.00 Uani
F17 0.2541(2) -0.0333(2) 0.3717(2) 0.126(2) 1.00 Uani
F18 0.4454(3) 0.1514(3) 0.2582(2) 0.225(3) 1.00 Uani
F19 0.4650(3) -0.0806(3) 0.3056(2) 0.183(2) 1.00 Uani
F20 0.2850(4) -0.0075(4) 0.2125(2) 0.192(3) 1.00 Uani
O3 0.4067(2) 0.5949(3) 0.4111(2) 0.086(1) 1.00 Uani
O4 0.3185(2) 0.3725(2) 0.3349(1) 0.060(1) 1.00 Uani
O6 0.1307(2) 0.2268(2) 0.2634(1) 0.059(1) 1.00 Uani
O7 -0.0646(2) 0.1115(3) 0.1912(1) 0.078(1) 1.00 Uani
N1 0.1975(2) 0.2726(2) 0.4219(1) 0.049(1) 1.00 Uani
C2 0.2674(3) 0.4148(3) 0.4680(2) 0.060(2) 1.00 Uani
C3 0.3399(3) 0.4782(4) 0.4066(2) 0.062(2) 1.00 Uani
C5 0.2372(3) 0.2423(3) 0.3442(2) 0.051(2) 1.00 Uani
C7 0.0071(3) 0.1596(3) 0.2628(2) 0.058(2) 1.00 Uani
C8 -0.0243(3) 0.1641(3) 0.3469(2) 0.045(1) 1.00 Uani
C9 -0.1520(3) 0.1143(3) 0.3490(2) 0.062(2) 1.00 Uani
C10 -0.1872(3) 0.1304(3) 0.4257(2) 0.069(2) 1.00 Uani
C11 -0.0956(3) 0.1979(3) 0.5005(2) 0.065(2) 1.00 Uani
C12 0.0315(3) 0.2474(3) 0.5010(2) 0.055(2) 1.00 Uani
C13 0.0684(3) 0.2293(3) 0.4235(2) 0.046(2) 1.00 Uani
C14 0.3267(3) 0.0903(3) 0.3569(2) 0.070(2) 1.00 Uani
C15 0.3849(5) 0.0435(5) 0.2825(3) 0.102(3) 1.00 Uani
H9 -0.2157(2) 0.0680(3) 0.2963(1) 0.050(1) 1.00 Uiso
H10 -0.2750(2) 0.0950(2) 0.4271(1) 0.050(1) 1.00 Uiso
H11 -0.1198(2) 0.2114(2) 0.5545(2) 0.050(2) 1.00 Uiso
H12 0.0956(3) 0.2945(3) 0.5532(2) 0.050(4) 1.00 Uiso
H2A 0.3335(3) 0.3904(3) 0.5250(2) 0.050(3) 1.00 Uiso
H2B 0.2059(4) 0.4956(4) 0.4760(2) 0.050(3) 1.00 Uiso

loop_
_atom_site_aniso_label
_atom_site_aniso_U_11
_atom_site_aniso_U_22
_atom_site_aniso_U_33
_atom_site_aniso_U_12
_atom_site_aniso_U_13
_atom_site_aniso_U_23
F16 0.091(1) 0.113(2) 0.097(2) 0.049(1) 0.014(1) 0.023(1)
F17 0.137(2) 0.053(1) 0.193(2) 0.014(1) 0.118(2) 0.033(1)
F18 0.311(4) 0.096(2) 0.297(4) -.022(2) 0.270(4) -.002(2)
F19 0.200(3) 0.109(2) 0.244(3) 0.073(2) 0.152(3) 0.022(2)
F20 0.175(3) 0.233(3) 0.159(3) 0.012(3) 0.076(2) -.097(3)
O3 0.075(1) 0.068(1) 0.098(2) -.026(1) 0.005(1) 0.009(1)
O4 0.054(1) 0.054(1) 0.065(1) -.0050(9) 0.021(1) 0.015(1)
O6 0.058(1) 0.072(1) 0.042(1) -.009(1) 0.019(1) 0.0031(9)
O7 0.077(1) 0.106(2) 0.041(1) -.026(1) 0.012(1) -.006(1)
N1 0.044(1) 0.054(1) 0.043(1) -.006(1) 0.011(1) -.002(1)
C2 0.048(2) 0.067(2) 0.054(2) -.006(1) 0.000(1) -.006(2)
C3 0.052(2) 0.057(2) 0.066(2) -.001(2) 0.001(2) 0.008(2)
C5 0.047(2) 0.050(2) 0.051(2) -.004(1) 0.018(2) 0.009(1)
C7 0.059(2) 0.061(2) 0.046(2) -.009(2) 0.016(2) 0.002(2)
C8 0.045(2) 0.049(2) 0.037(2) -.005(1) 0.013(1) 0.002(1)
C9 0.056(2) 0.065(2) 0.058(2) -.016(2) 0.017(2) -.007(2)
C10 0.055(2) 0.075(2) 0.073(2) -.014(2) 0.031(2) -.005(2)
C11 0.075(2) 0.058(2) 0.061(2) -.003(2) 0.039(2) -.003(2)
C12 0.059(2) 0.054(2) 0.046(2) -.004(1) 0.017(2) -.005(1)
C13 0.048(2) 0.042(1) 0.043(2) 0.000(1) 0.016(1) 0.003(1)
C14 0.070(2) 0.054(2) 0.083(2) 0.002(2) 0.039(2) 0.011(2)
C15 0.106(3) 0.074(3) 0.124(4) 0.000(2) 0.067(3) -.013(3)

loop_
_atom_type_symbol
_atom_type_description
_atom_type_scat_dispersion_real
_atom_type_scat_dispersion_imag
_atom_type_scat_source
'C ' 'C ' 0.0033 0.0016 'Waasmaier & Kirfel, 1995'
'H ' 'H ' 0.0000 0.0000 'Waasmaier & Kirfel, 1995'
'F ' 'F ' 0.0171 0.0103 'Waasmaier & Kirfel, 1995'
'O ' 'O ' 0.0106 0.0060 'Waasmaier & Kirfel, 1995'
'N ' 'N ' 0.0061 0.0033 'Waasmaier & Kirfel, 1995'

loop_
_diffrn_radiation_wavelength
0.71073

loop_
_geom_angle_atom_site_label_1
_geom_angle_atom_site_label_2
_geom_angle_atom_site_label_3
_geom_angle
_geom_angle_site_symmetry_1
_geom_angle_site_symmetry_2
_geom_angle_site_symmetry_3
_geom_angle_publ_flag
C3 O4 C5 110.7(3) . . . ?
C5 O6 C7 120.2(3) . . . ?
C2 N1 C5 109.8(2) . . . ?
C2 N1 C13 122.1(3) . . . ?
C5 N1 C13 120.4(3) . . . ?
N1 C2 C3 103.8(3) . . . ?
O3 C3 O4 120.7(3) . . . ?
O3 C3 C2 131.0(4) . . . ?
O4 C3 C2 108.3(3) . . . ?
O4 C5 O6 107.7(2) . . . ?
O4 C5 N1 107.1(3) . . . ?
O6 C5 N1 115.7(3) . . . ?
O6 C7 O7 115.8(3) . . . ?
O6 C7 C8 116.7(3) . . . ?
O7 C7 C8 127.4(3) . . . ?
C7 C8 C9 119.8(3) . . . ?
C7 C8 C13 120.3(3) . . . ?
C9 C8 C13 119.7(3) . . . ?
C8 C9 C10 120.5(3) . . . ?
C9 C10 C11 119.2(3) . . . ?
C10 C11 C12 121.8(3) . . . ?
C11 C12 C13 119.1(3) . . . ?
N1 C13 C8 119.4(3) . . . ?
N1 C13 C12 121.1(3) . . . ?
C8 C13 C12 119.6(3) . . . ?
F16 C14 F17 108.1(3) . . . ?
F18 C15 F19 109.2(4) . . . ?
F18 C15 F20 108.8(5) . . . ?
F19 C15 F20 103.8(4) . . . ?
N1 C2 H2A 112.7(3) . . . ?
N1 C2 H2B 113.0(3) . . . ?
C3 C2 H2A 108.7(3) . . . ?
C3 C2 H2B 108.8(3) . . . ?
H2A C2 H2B 109.5(3) . . . ?
C8 C9 H9 119.7(3) . . . ?
C10 C9 H9 119.8(3) . . . ?
C9 C10 H10 120.2(4) . . . ?
C11 C10 H10 120.5(3) . . . ?
C10 C11 H11 120.0(3) . . . ?
C12 C11 H11 118.2(4) . . . ?
C11 C12 H12 121.9(3) . . . ?
C13 C12 H12 119.0(3) . . . ?

loop_
_geom_bond_atom_site_label_1
_geom_bond_atom_site_label_2
_geom_bond_distance
_geom_bond_site_symmetry_1
_geom_bond_site_symmetry_2
_geom_bond_publ_flag
F16 C14 1.344(4) . . ?
F17 C14 1.336(3) . . ?
F18 C15 1.221(4) . . ?
F19 C15 1.302(4) . . ?
F20 C15 1.318(5) . . ?
O3 C3 1.181(3) . . ?
O4 C3 1.390(3) . . ?
O4 C5 1.406(3) . . ?
O6 C5 1.397(3) . . ?
O6 C7 1.390(3) . . ?
O7 C7 1.202(3) . . ?
N1 C2 1.456(3) . . ?
N1 C5 1.424(3) . . ?
N1 C13 1.388(3) . . ?
C2 C3 1.489(4) . . ?
C7 C8 1.452(4) . . ?
C8 C9 1.393(3) . . ?
C8 C13 1.389(3) . . ?
C9 C10 1.366(4) . . ?
C10 C11 1.374(4) . . ?
C11 C12 1.374(4) . . ?
C12 C13 1.389(3) . . ?
C2 H2A 0.960(3) . . ?
C2 H2B 0.960(3) . . ?
C9 H9 0.960(3) . . ?
C10 H10 0.960(3) . . ?
C11 H11 0.960(3) . . ?
C12 H12 0.960(3) . . ?

loop_
_geom_contact_atom_site_label_1
_geom_contact_atom_site_label_2
_geom_contact_distance
_geom_contact_site_symmetry_1
_geom_contact_site_symmetry_2
_geom_contact_publ_flag
F16 F16 2.845(4) 1_555 2_656 ?
F17 C11 3.258(3) 1_555 2_556 ?
F17 H11 2.542(2) 1_555 2_556 ?
F18 F19 2.723(3) 1_555 3_655 ?
F20 C9 3.450(5) 1_555 3_545 ?
O3 C2 3.303(3) 1_555 2_666 ?
O3 C3 3.267(4) 1_555 2_666 ?
O3 H2A 2.554(2) 1_555 2_666 ?
O4 C9 3.493(3) 1_555 3_555 ?
O4 H9 2.575(2) 1_555 3_555 ?
O7 C2 3.164(3) 1_555 3_545 ?
O7 C3 2.987(3) 1_555 3_545 ?
O7 C5 3.509(3) 1_555 3_545 ?
O7 C11 3.309(4) 1_555 4_565 ?
O7 H11 2.515(2) 1_555 4_565 ?
C2 C11 3.787(4) 1_555 2_566 ?
C3 C3 3.679(6) 1_555 2_666 ?
C3 H9 3.123(3) 1_555 3_555 ?
C8 C11 3.805(4) 1_555 2_556 ?
C9 C11 3.881(4) 1_555 2_556 ?
C9 C12 3.782(4) 1_555 2_556 ?
C10 C11 3.900(4) 1_555 2_556 ?
C10 C12 3.556(4) 1_555 2_556 ?
C10 C13 3.774(4) 1_555 2_556 ?
C11 C11 3.844(5) 1_555 2_556 ?
C11 C12 3.768(4) 1_555 2_556 ?
C11 C13 3.734(4) 1_555 2_556 ?
C11 H2B 2.865(3) 1_555 2_566 ?
F16 F16 2.845(4) 1_555 2_656 ?
F17 C11 3.258(3) 1_555 2_556 ?
F17 H11 2.542(2) 1_555 2_556 ?
F18 F19 2.723(3) 1_555 3_655 ?
F20 C9 3.450(5) 1_555 3_545 ?
O3 C2 3.303(3) 1_555 2_666 ?
O3 C3 3.267(4) 1_555 2_666 ?
O3 H2A 2.554(2) 1_555 2_666 ?
O4 C9 3.493(3) 1_555 3_555 ?
O4 H9 2.575(2) 1_555 3_555 ?
O7 C2 3.164(3) 1_555 3_545 ?
O7 C3 2.987(3) 1_555 3_545 ?
O7 C5 3.509(3) 1_555 3_545 ?
O7 C11 3.309(4) 1_555 4_565 ?
O7 H11 2.515(2) 1_555 4_565 ?
C2 C11 3.787(4) 1_555 2_566 ?
C3 C3 3.679(6) 1_555 2_666 ?
C3 H9 3.123(3) 1_555 3_555 ?
C8 C11 3.805(4) 1_555 2_556 ?
C9 C11 3.881(4) 1_555 2_556 ?
C9 C12 3.782(4) 1_555 2_556 ?
C10 C11 3.900(4) 1_555 2_556 ?
C10 C12 3.556(4) 1_555 2_556 ?
C10 C13 3.774(4) 1_555 2_556 ?
C11 C11 3.844(5) 1_555 2_556 ?
C11 C12 3.768(4) 1_555 2_556 ?
C11 C13 3.734(4) 1_555 2_556 ?
C11 H2B 2.865(3) 1_555 2_566 ?

loop_
_geom_torsion_atom_site_label_1
_geom_torsion_atom_site_label_2
_geom_torsion_atom_site_label_3
_geom_torsion_atom_site_label_4
_geom_torsion
_geom_torsion_site_symmetry_1
_geom_torsion_site_symmetry_2
_geom_torsion_site_symmetry_3
_geom_torsion_site_symmetry_4
_geom_torsion_publ_flag
C5 O4 C3 O3 179.6(4) . . . . ?
C3 O4 C5 O6 129.2(3) . . . . ?
C3 O4 C5 N1 4.2(3) . . . . ?
C5 O4 C3 C2 -0.3(3) . . . . ?
C7 O6 C5 O4 -152.9(3) . . . . ?
C5 O6 C7 O7 -160.9(4) . . . . ?
C7 O6 C5 N1 -33.2(3) . . . . ?
C5 O6 C7 C8 22.6(3) . . . . ?
C2 N1 C5 O4 -6.5(2) . . . . ?
C2 N1 C5 O6 -126.5(3) . . . . ?
C5 N1 C2 C3 6.2(3) . . . . ?
C13 N1 C2 C3 -143.0(4) . . . . ?
C2 N1 C13 C8 142.6(4) . . . . ?
C2 N1 C13 C12 -38.7(3) . . . . ?
C13 N1 C5 O4 143.3(3) . . . . ?
C13 N1 C5 O6 23.3(3) . . . . ?
C5 N1 C13 C8 -3.4(3) . . . . ?
C5 N1 C13 C12 175.3(4) . . . . ?
N1 C2 C3 O3 176.6(5) . . . . ?
N1 C2 C3 O4 -3.6(3) . . . . ?
O6 C7 C8 C9 173.4(4) . . . . ?
O6 C7 C8 C13 -1.6(3) . . . . ?
O7 C7 C8 C9 -2.6(3) . . . . ?
O7 C7 C8 C13 -177.6(5) . . . . ?
C7 C8 C9 C10 -174.5(5) . . . . ?
C7 C8 C13 N1 -7.6(3) . . . . ?
C7 C8 C13 C12 173.6(4) . . . . ?
C9 C8 C13 N1 177.4(4) . . . . ?
C13 C8 C9 C10 0.6(3) . . . . ?
C9 C8 C13 C12 -1.4(3) . . . . ?
C8 C9 C10 C11 0.6(3) . . . . ?
C9 C10 C11 C12 -1.0(3) . . . . ?
C10 C11 C12 C13 0.2(3) . . . . ?
C11 C12 C13 N1 -177.7(4) . . . . ?
C11 C12 C13 C8 1.0(3) . . . . ?
C5 N1 C2 H2A -111.3(4) . . . . ?
C5 N1 C2 H2B 123.9(4) . . . . ?
C13 N1 C2 H2A 99.5(4) . . . . ?
C13 N1 C2 H2B -25.3(4) . . . . ?
H2A C2 C3 O3 -63.1(5) . . . . ?
H2A C2 C3 O4 116.7(4) . . . . ?
H2B C2 C3 O3 56.0(5) . . . . ?
H2B C2 C3 O4 -124.1(4) . . . . ?
C7 C8 C9 H9 5.7(3) . . . . ?
C13 C8 C9 H9 -179.2(5) . . . . ?
C8 C9 C10 H10 -179.4(5) . . . . ?
H9 C9 C10 C11 -179.6(5) . . . . ?
H9 C9 C10 H10 0.4(4) . . . . ?
C9 C10 C11 H11 179.0(5) . . . . ?
H10 C10 C11 C12 179.0(6) . . . . ?
H10 C10 C11 H11 -1.0(4) . . . . ?
C10 C11 C12 H12 -180.0(6) . . . . ?
H11 C11 C12 C13 -179.8(5) . . . . ?
H11 C11 C12 H12 0.0(4) . . . . ?
H12 C12 C13 N1 2.5(4) . . . . ?
H12 C12 C13 C8 -178.8(5) . . . . ?

loop_
_cod_related_entry_id
_cod_related_entry_database
_cod_related_entry_code
1 ChemSpider 9285223
